data_4323230
loop_
_publ_author_name
'Robert T. Jonas'
'T. D. P. Stack'

_publ_contact_author
;
T. D. P. Stack
Department of Chemistry
Stanford University
Stanford, CA 94305
;
_publ_contact_author_email ' STACK@LELAND.STANFORD.EDU '
_publ_contact_author_fax ' (650) 725-0259 '
_publ_contact_author_phone ' (650) 725-8736 '
_publ_section_title
;
 Synthesis and Characterization of a Family of Systematically Varied
 Tris(2-pyridyl)methoxymethane Ligands: Copper(I) and Copper(II) Complexes
;
_journal_name_full 'Inorganic Chemistry'
_journal_page_first 6615
_journal_page_last 6629
_journal_paper_doi 10.1021/ic9713487
_journal_volume 37
_journal_year 1998
_chemical_formula_sum 'C40 H43 Cu F6 N7 O10 S2'
_chemical_formula_weight 1023.48
_space_group_IT_number 2
_symmetry_cell_setting triclinic
_symmetry_Int_Tables_number 2
_symmetry_space_group_name_Hall '-P 1'
_symmetry_space_group_name_H-M 'P -1'
_cell_angle_alpha 70.31(1)
_cell_angle_beta 72.87(1)
_cell_angle_gamma 87.037(9)
_cell_formula_units_Z 1
_cell_length_a 9.663(1)
_cell_length_b 9.822(1)
_cell_length_c 12.949(2)
_cell_measurement_reflns_used 24
_cell_measurement_temperature 203.2
_cell_measurement_theta_max 18.0
_cell_measurement_theta_min 17.9
_cell_volume 1104.3(3)
_computing_cell_refinement 'MSC/AFC Diffractometer Control'
_computing_data_collection 'MSC/AFC Diffractometer Control'
_computing_data_reduction teXsan
_computing_publication_material teXsan
_computing_structure_refinement teXsan
_diffrn_ambient_temperature 203.2
_diffrn_measurement_device unknown
_diffrn_measurement_method \w
_diffrn_orient_matrix_UB_11 -0.06481
_diffrn_orient_matrix_UB_12 -0.07903
_diffrn_orient_matrix_UB_13 0.06479
_diffrn_orient_matrix_UB_21 -0.07671
_diffrn_orient_matrix_UB_22 0.07062
_diffrn_orient_matrix_UB_23 0.01057
_diffrn_orient_matrix_UB_31 -0.04092
_diffrn_orient_matrix_UB_32 -0.02235
_diffrn_orient_matrix_UB_33 -0.05536
_diffrn_radiation_detector 'scintillation counter'
_diffrn_radiation_monochromator graphite
_diffrn_radiation_source 'X-ray tube'
_diffrn_radiation_type 'Mo K\a'
_diffrn_radiation_wavelength 0.7109
_diffrn_reflns_av_R_equivalents 0.01820
_diffrn_reflns_limit_h_max 10
_diffrn_reflns_limit_h_min -11
_diffrn_reflns_limit_k_max 10
_diffrn_reflns_limit_k_min -11
_diffrn_reflns_limit_l_max 0
_diffrn_reflns_limit_l_min -15
_diffrn_reflns_number 4057
_diffrn_reflns_reduction_process 'Lp corrections applied'
_diffrn_reflns_theta_max 24.97
_diffrn_reflns_theta_min 0.00
_diffrn_standards_decay_% -1.96
_diffrn_standards_interval_count 200
_diffrn_standards_number 3
_exptl_absorpt_coefficient_mu 0.679
_exptl_absorpt_correction_T_max 0.998
_exptl_absorpt_correction_T_min 0.902
_exptl_absorpt_correction_type psi-scans
_exptl_crystal_colour blue
_exptl_crystal_density_diffrn 1.539
_exptl_crystal_density_meas ?
_exptl_crystal_description block
_exptl_crystal_F_000 527.00
_exptl_crystal_size_max 0.50
_exptl_crystal_size_mid 0.40
_exptl_crystal_size_min 0.20
_refine_diff_density_max 0.46
_refine_diff_density_min -0.36
_refine_ls_extinction_method none
_refine_ls_goodness_of_fit_ref 2.380
_refine_ls_hydrogen_treatment noref
_refine_ls_matrix_type full
_refine_ls_number_constraints 0
_refine_ls_number_parameters 313
_refine_ls_number_reflns 3049
_refine_ls_number_restraints 0
_refine_ls_R_factor_gt 0.0380
_refine_ls_shift/su_max 1.9840
_refine_ls_shift/su_mean 0.0000
_refine_ls_structure_factor_coef F
_refine_ls_weighting_details 'w = 1/[\s^2^(Fo) + 0.00005|Fo|^2^]'
_refine_ls_weighting_scheme sigma
_refine_ls_wR_factor_ref 0.0420
_reflns_number_gt 3049
_reflns_number_total 3874
_reflns_threshold_expression I>3.00\s(I)
_cod_data_source_file ic9713487_09.cif
_cod_data_source_block '_[(L1)2Cu](OTf)2(CH3CN)'
_cod_depositor_comments
;
The following automatic conversions were performed:

'_exptl_crystal_density_meas' value 'not measured' was changed to '?'
- the value is perceived as not measured.

Automatic conversion script
Id: cif_fix_values 3008 2015-01-20 13:52:24Z robertas 
;
_cod_original_cell_volume 1104.2(3)
_cod_original_sg_symbol_H-M 'P -1 '
_cod_original_formula_sum 'C40 H43 Cu F6 N7 O10 S2 '
_cod_database_code 4323230

loop_
_symmetry_equiv_pos_as_xyz
'   +x,   +y,   +z'
'   -x,   -y,   -z'

loop_
_atom_site_label
_atom_site_fract_x
_atom_site_fract_y
_atom_site_fract_z
_atom_site_U_iso_or_equiv
_atom_site_occupancy
_atom_site_refinement_flags
_atom_site_adp_type
_atom_site_calc_flag
_atom_site_calc_attached_atom
Cu(1) 0.000 0.000 0.000 0.0236(1) 0.50 S Uani d ?
S(1) -0.31142(9) -0.39253(9) 0.71315(7) 0.0359(2) 1.00 . Uani d ?
F(1) -0.0989(3) -0.5660(3) 0.7337(2) 0.0780(9) 1.00 . Uani d ?
F(2) -0.2806(3) -0.6576(3) 0.7131(2) 0.089(1) 1.00 . Uani d ?
F(3) -0.1356(3) -0.5006(3) 0.5691(2) 0.094(1) 1.00 . Uani d ?
O(1) -0.3572(2) -0.2645(2) 0.3101(2) 0.0313(6) 1.00 . Uani d ?
O(2) 0.0799(2) -0.2624(2) -0.1125(2) 0.0394(7) 1.00 . Uani d ?
O(3) -0.4072(3) -0.3731(3) 0.6438(2) 0.0568(9) 1.00 . Uani d ?
O(4) -0.2092(3) -0.2737(3) 0.6801(2) 0.0585(8) 1.00 . Uani d ?
O(5) -0.3783(3) -0.4556(3) 0.8344(2) 0.0458(7) 1.00 . Uani d ?
N(1) -0.0791(3) -0.2404(3) 0.0449(2) 0.0258(7) 1.00 . Uani d ?
N(2) -0.0046(2) -0.0666(3) 0.1651(2) 0.0236(7) 1.00 . Uani d ?
N(3) -0.2173(3) 0.0421(3) 0.0553(2) 0.0258(7) 1.00 . Uani d ?
N(4) 0.6824(6) 0.1720(9) 0.5002(3) 0.159(2) 1.00 . Uani d ?
C(1) -0.2455(3) -0.1880(3) 0.2114(2) 0.0252(8) 1.00 . Uani d ?
C(2) -0.3289(4) -0.4112(4) 0.3711(3) 0.038(1) 1.00 . Uani d ?
C(3) -0.2085(3) -0.2695(3) 0.1248(2) 0.0232(8) 1.00 . Uani d ?
C(4) -0.3160(3) -0.3575(3) 0.1247(3) 0.0296(9) 1.00 . Uani d ?
C(5) -0.2855(3) -0.4195(3) 0.0399(3) 0.0338(9) 1.00 . Uani d ?
C(6) -0.1531(4) -0.3931(3) -0.0419(3) 0.0327(9) 1.00 . Uani d ?
C(7) -0.0524(3) -0.3018(3) -0.0365(2) 0.0277(8) 1.00 . Uani d ?
C(8) -0.1201(3) -0.1449(3) 0.2475(2) 0.0246(8) 1.00 . Uani d ?
C(9) -0.1336(4) -0.1719(3) 0.3624(2) 0.0338(9) 1.00 . Uani d ?
C(10) -0.0255(4) -0.1215(4) 0.3922(3) 0.039(1) 1.00 . Uani d ?
C(11) 0.0933(4) -0.0432(4) 0.3076(3) 0.036(1) 1.00 . Uani d ?
C(12) 0.1001(3) -0.0186(3) 0.1953(3) 0.0301(9) 1.00 . Uani d ?
C(13) -0.3087(3) -0.0468(3) 0.1525(2) 0.0255(8) 1.00 . Uani d ?
C(14) -0.4496(3) -0.0129(4) 0.1951(3) 0.0363(9) 1.00 . Uani d ?
C(15) -0.4976(4) 0.1173(4) 0.1368(3) 0.042(1) 1.00 . Uani d ?
C(16) -0.4042(4) 0.2088(4) 0.0368(3) 0.038(1) 1.00 . Uani d ?
C(17) -0.2665(3) 0.1672(3) -0.0005(3) 0.0311(9) 1.00 . Uani d ?
C(18) 0.1154(4) -0.3065(4) -0.2124(3) 0.049(1) 1.00 . Uani d ?
C(19) -0.2012(4) -0.5339(5) 0.6797(3) 0.054(1) 1.00 . Uani d ?
C(20) 0.617(2) 0.043(2) 0.486(1) 0.226(6) 1.00 . Uani d ?
C(21) 0.510(2) -0.067(1) 0.5305(7) 0.175(4) 1.00 . Uani d ?
H(1) -0.228 -0.426 0.349 0.05 1.00 . Uiso c ?
H(2) -0.379 -0.479 0.354 0.05 1.00 . Uiso c ?
H(3) -0.362 -0.430 0.452 0.05 1.00 . Uiso c ?
H(4) -0.410 -0.373 0.182 0.04 1.00 . Uiso c ?
H(5) -0.357 -0.483 0.039 0.04 1.00 . Uiso c ?
H(6) -0.131 -0.437 -0.101 0.05 1.00 . Uiso c ?
H(7) -0.219 -0.225 0.421 0.04 1.00 . Uiso c ?
H(8) -0.033 -0.143 0.473 0.05 1.00 . Uiso c ?
H(9) 0.170 -0.006 0.326 0.04 1.00 . Uiso c ?
H(10) 0.184 0.036 0.135 0.04 1.00 . Uiso c ?
H(11) -0.513 -0.080 0.264 0.05 1.00 . Uiso c ?
H(12) -0.594 0.146 0.165 0.05 1.00 . Uiso c ?
H(13) -0.435 0.299 -0.006 0.05 1.00 . Uiso c ?
H(14) -0.200 0.231 -0.071 0.04 1.00 . Uiso c ?
H(15) 0.211 -0.273 -0.260 0.06 1.00 . Uiso c ?
H(16) 0.049 -0.269 -0.256 0.06 1.00 . Uiso c ?
H(17) 0.109 -0.410 -0.190 0.06 1.00 . Uiso c ?

loop_
_atom_site_aniso_label
_atom_site_aniso_U_11
_atom_site_aniso_U_22
_atom_site_aniso_U_33
_atom_site_aniso_U_12
_atom_site_aniso_U_13
_atom_site_aniso_U_23
Cu(1) 0.0212(3) 0.0287(3) 0.0168(3) -0.0028(2) -0.0040(2) -0.0033(2)
S(1) 0.0359(5) 0.0428(5) 0.0283(4) -0.0064(4) -0.0101(4) -0.0095(4)
F(1) 0.059(2) 0.099(2) 0.067(2) 0.026(1) -0.023(1) -0.017(1)
F(2) 0.110(2) 0.061(2) 0.103(2) 0.006(2) -0.025(2) -0.042(2)
F(3) 0.092(2) 0.134(3) 0.040(1) 0.045(2) -0.003(1) -0.031(2)
O(1) 0.030(1) 0.035(1) 0.021(1) -0.009(1) 0.0015(9) -0.0049(9)
O(2) 0.034(1) 0.051(1) 0.033(1) -0.004(1) 0.001(1) -0.022(1)
O(3) 0.058(2) 0.075(2) 0.052(2) 0.010(1) -0.036(1) -0.023(1)
O(4) 0.060(2) 0.052(2) 0.054(2) -0.025(1) -0.011(1) -0.006(1)
O(5) 0.046(1) 0.060(2) 0.027(1) -0.013(1) -0.003(1) -0.014(1)
N(1) 0.026(1) 0.028(1) 0.021(1) -0.003(1) -0.004(1) -0.008(1)
N(2) 0.025(1) 0.025(1) 0.020(1) -0.001(1) -0.006(1) -0.006(1)
N(3) 0.025(1) 0.029(1) 0.022(1) -0.002(1) -0.006(1) -0.008(1)
N(4) 0.106(4) 0.312(9) 0.007(2) 0.088(5) -0.006(2) -0.007(3)
C(1) 0.023(2) 0.030(2) 0.016(1) -0.006(1) 0.000(1) -0.004(1)
C(2) 0.046(2) 0.038(2) 0.021(2) -0.017(2) -0.007(1) 0.001(1)
C(3) 0.025(2) 0.024(2) 0.019(1) -0.000(1) -0.008(1) -0.004(1)
C(4) 0.026(2) 0.037(2) 0.025(2) -0.005(1) -0.007(1) -0.009(1)
C(5) 0.032(2) 0.040(2) 0.036(2) -0.005(2) -0.015(2) -0.015(2)
C(6) 0.039(2) 0.036(2) 0.029(2) 0.003(2) -0.014(2) -0.015(1)
C(7) 0.028(2) 0.030(2) 0.023(2) 0.001(1) -0.006(1) -0.007(1)
C(8) 0.029(2) 0.024(2) 0.019(2) -0.002(1) -0.005(1) -0.007(1)
C(9) 0.042(2) 0.035(2) 0.019(2) -0.009(2) -0.004(1) -0.005(1)
C(10) 0.053(2) 0.047(2) 0.021(2) -0.008(2) -0.014(2) -0.011(2)
C(11) 0.041(2) 0.040(2) 0.031(2) -0.007(2) -0.016(2) -0.010(2)
C(12) 0.029(2) 0.032(2) 0.029(2) -0.005(1) -0.012(1) -0.006(1)
C(13) 0.026(2) 0.029(2) 0.023(2) -0.004(1) -0.006(1) -0.011(1)
C(14) 0.027(2) 0.040(2) 0.036(2) -0.002(2) -0.001(1) -0.013(2)
C(15) 0.026(2) 0.047(2) 0.053(2) 0.005(2) -0.007(2) -0.022(2)
C(16) 0.035(2) 0.034(2) 0.049(2) 0.005(2) -0.019(2) -0.013(2)
C(17) 0.032(2) 0.028(2) 0.031(2) -0.001(1) -0.012(1) -0.005(1)
C(18) 0.052(2) 0.066(3) 0.030(2) 0.003(2) -0.002(2) -0.026(2)
C(19) 0.053(2) 0.067(3) 0.035(2) 0.007(2) -0.011(2) -0.010(2)
C(20) 0.21(2) 0.16(1) 0.162(9) 0.00(1) 0.13(1) -0.037(8)
C(21) 0.26(1) 0.121(7) 0.064(5) 0.106(9) 0.024(7) -0.008(4)

loop_
_atom_type_symbol
_atom_type_oxidation_number
_atom_type_number_in_cell
_atom_type_scat_dispersion_real
_atom_type_scat_dispersion_imag
_atom_type_scat_source
C 0 40 0.002 0.002
;International Tables for Crystallography
(1992, Vol. C, Table 6.1.1.2)
;
H 0 43 0.000 0.000
;International Tables for Crystallography
(1992, Vol. C, Table 6.1.1.2)
;
N 0 7 0.004 0.003
;International Tables for Crystallography
(1992, Vol. C, Table 6.1.1.2)
;
O 0 10 0.008 0.006
;International Tables for Crystallography
(1992, Vol. C, Table 6.1.1.2)
;
S 0 2 0.110 0.124
;International Tables for Crystallography
(1992, Vol. C, Table 6.1.1.2)
;
F 0 6 0.014 0.010
;International Tables for Crystallography
(1992, Vol. C, Table 6.1.1.2)
;
Cu 0 1 0.263 1.266
;International Tables for Crystallography
(1992, Vol. C, Tables 4.2.6.8 and 6.1.1.1)
;
